data_7118612
loop_
_publ_author_name
'Saikawa, Makoto'
'Daicho, Manami'
'Nakamura, Takashi'
'Uchida, Junji'
'Yamamura, Masaki'
'Nabeshima, Tatsuya'

_publ_section_title
;
 Synthesis of a new family of ionophores based on aluminum-dipyrrin
 complexes (ALDIPYs) and their strong recognition of alkaline earth ions.
;
_journal_issue 21
_journal_name_full 'Chemical communications (Cambridge, England)'
_journal_page_first 4014
_journal_page_last 4017
_journal_paper_doi 10.1039/c6cc00250a
_journal_volume 52
_journal_year 2016
_chemical_formula_sum 'C60 H50 N4 O6'
_chemical_formula_weight 923.03
_space_group_crystal_system monoclinic
_space_group_IT_number 15
_space_group_name_Hall '-C 2yc'
_space_group_name_H-M_alt 'C 1 2/c 1'
_symmetry_space_group_name_Hall '-C 2yc'
_symmetry_space_group_name_H-M 'C 1 2/c 1'
_atom_sites_solution_hydrogens geom
_audit_creation_method SHELXL-2014/7
_audit_update_record
;
2016-01-08 deposited with the CCDC.
2016-01-25 downloaded from the CCDC.
;
_cell_angle_alpha 90
_cell_angle_beta 91.080(3)
_cell_angle_gamma 90
_cell_formula_units_Z 16
_cell_length_a 23.498(4)
_cell_length_b 38.393(7)
_cell_length_c 23.360(4)
_cell_measurement_reflns_used 9398
_cell_measurement_temperature 120(2)
_cell_measurement_theta_max 24.277
_cell_measurement_theta_min 2.199
_cell_volume 21071(6)
_computing_structure_refinement 'SHELXL-2014/7 (Sheldrick, 2014)'
_diffrn_ambient_temperature 120(2)
_diffrn_measured_fraction_theta_full 0.993
_diffrn_measured_fraction_theta_max 0.993
_diffrn_measurement_device_type 'Bruker APEX-II CCD'
_diffrn_measurement_method '\f and \w scans'
_diffrn_radiation_monochromator graphite
_diffrn_radiation_source 'fine-focus sealed tube'
_diffrn_radiation_type MoK\a
_diffrn_radiation_wavelength 0.71073
_diffrn_reflns_av_R_equivalents 0.0391
_diffrn_reflns_av_unetI/netI 0.0548
_diffrn_reflns_Laue_measured_fraction_full 0.993
_diffrn_reflns_Laue_measured_fraction_max 0.993
_diffrn_reflns_limit_h_max 27
_diffrn_reflns_limit_h_min -25
_diffrn_reflns_limit_k_max 45
_diffrn_reflns_limit_k_min -42
_diffrn_reflns_limit_l_max 27
_diffrn_reflns_limit_l_min -26
_diffrn_reflns_number 50237
_diffrn_reflns_point_group_measured_fraction_full 0.993
_diffrn_reflns_point_group_measured_fraction_max 0.993
_diffrn_reflns_theta_full 24.850
_diffrn_reflns_theta_max 24.850
_diffrn_reflns_theta_min 1.016
_exptl_absorpt_coefficient_mu 0.076
_exptl_absorpt_correction_T_max 0.7451
_exptl_absorpt_correction_T_min 0.6541
_exptl_absorpt_correction_type multi-scan
_exptl_absorpt_process_details
;    
 SADABS-2014/4 - Bruker AXS area detector scaling and absorption correction 
;
_exptl_crystal_colour block
_exptl_crystal_density_diffrn 1.164
_exptl_crystal_description purple
_exptl_crystal_F_000 7776
_refine_diff_density_max 1.610
_refine_diff_density_min -0.336
_refine_diff_density_rms 0.051
_refine_ls_extinction_method none
_refine_ls_goodness_of_fit_ref 1.107
_refine_ls_hydrogen_treatment constr
_refine_ls_matrix_type full
_refine_ls_number_parameters 1296
_refine_ls_number_reflns 18144
_refine_ls_number_restraints 0
_refine_ls_restrained_S_all 1.107
_refine_ls_R_factor_all 0.0989
_refine_ls_R_factor_gt 0.0623
_refine_ls_shift/su_max 0.001
_refine_ls_shift/su_mean 0.000
_refine_ls_structure_factor_coef Fsqd
_refine_ls_weighting_details 'w=1/[\s^2^(Fo^2^)+(0.1000P)^2^] where P=(Fo^2^+2Fc^2^)/3'
_refine_ls_weighting_scheme calc
_refine_ls_wR_factor_gt 0.1701
_refine_ls_wR_factor_ref 0.1857
_reflns_Friedel_coverage 0.000
_reflns_number_gt 11457
_reflns_number_total 18144
_reflns_threshold_expression 'I > 2\s(I)'
_cod_data_source_file c6cc00250a2.cif
_cod_data_source_block cycn2o6_0m_a_sqd
_cod_depositor_comments
;
 Adding full bibliography for 7118609--7118613.cif.

2017-03-01
Z value and formula fixed to values more according to usual
chemical conventions.                 miguel
;
_cod_original_formula_sum 'C120 H100 N8 O12'
_cod_original_formula_weight 1846.07
_cod_original_formula_units_Z 8
_cod_database_code 7118612
_shelx_shelxl_version_number 2014/7
_shelx_space_group_comment
;
The symmetry employed for this shelxl refinement is uniquely defined
by the following loop, which should always be used as a source of
symmetry information in preference to the above space-group names.
They are only intended as comments.
;
_platon_squeeze_void_probe_radius 1.20

loop_
_space_group_symop_operation_xyz
'x, y, z'
'-x, y, -z+1/2'
'x+1/2, y+1/2, z'
'-x+1/2, y+1/2, -z+1/2'
'-x, -y, -z'
'x, -y, z-1/2'
'-x+1/2, -y+1/2, -z'
'x+1/2, -y+1/2, z-1/2'

loop_
_atom_site_label
_atom_site_type_symbol
_atom_site_fract_x
_atom_site_fract_y
_atom_site_fract_z
_atom_site_U_iso_or_equiv
_atom_site_adp_type
_atom_site_occupancy
_atom_site_site_symmetry_order
_atom_site_calc_flag
_atom_site_refinement_flags_posn
_atom_site_refinement_flags_adp
O1 O 0.42095(8) 0.80021(4) 0.04026(7) 0.0315(4) Uani 1 1 d . .
H112 H 0.4172 0.7794 0.0505 0.047 Uiso 1 1 calc R U
O2 O 0.70462(8) 0.79971(4) 0.17326(7) 0.0325(5) Uani 1 1 d . .
H106 H 0.6962 0.7789 0.1660 0.049 Uiso 1 1 calc R U
O3 O 0.65441(9) 0.70721(4) 0.06157(8) 0.0392(5) Uani 1 1 d . .
H107 H 0.6563 0.7162 0.0943 0.059 Uiso 1 1 calc R U
O4 O 0.33635(9) 0.77370(4) 0.10597(9) 0.0417(5) Uani 1 1 d . .
O5 O 0.31303(9) 0.70622(5) 0.09374(9) 0.0384(5) Uani 1 1 d . .
H113 H 0.3446 0.7165 0.0944 0.058 Uiso 1 1 calc R U
O6 O 0.63663(9) 0.77411(5) 0.08735(8) 0.0423(5) Uani 1 1 d . .
O7 O 0.39888(9) 0.65864(5) 0.01910(9) 0.0454(5) Uani 1 1 d . .
H114 H 0.3691 0.6485 0.0293 0.068 Uiso 1 1 calc R U
O8 O 0.50887(10) 0.75623(5) -0.00792(9) 0.0482(6) Uani 1 1 d . .
H115 H 0.5130 0.7767 -0.0196 0.072 Uiso 1 1 calc R U
N1 N 0.47495(9) 0.85676(5) -0.00209(8) 0.0258(5) Uani 1 1 d . .
H116 H 0.4750 0.8340 -0.0067 0.031 Uiso 1 1 calc R U
N2 N 0.74879(9) 0.85528(5) 0.22933(8) 0.0274(5) Uani 1 1 d . .
H108 H 0.7542 0.8326 0.2280 0.033 Uiso 1 1 calc R U
O9 O 0.75808(10) 0.75500(5) 0.25876(9) 0.0529(6) Uani 1 1 d . .
H109 H 0.7692 0.7755 0.2647 0.079 Uiso 1 1 calc R U
O10 O 0.73314(11) 0.65844(5) 0.14651(8) 0.0511(6) Uani 1 1 d . .
H110 H 0.7271 0.6473 0.1160 0.077 Uiso 1 1 calc R U
N3 N 0.23883(10) 0.65468(5) 0.06526(8) 0.0295(5) Uani 1 1 d . .
H117 H 0.2761 0.6570 0.0661 0.035 Uiso 1 1 calc R U
N4 N 0.53128(9) 0.80677(5) -0.08041(9) 0.0292(5) Uani 1 1 d . .
N5 N 0.69272(10) 0.60772(5) 0.08071(9) 0.0301(5) Uani 1 1 d . .
N6 N 0.68638(10) 0.65787(5) -0.01366(9) 0.0303(5) Uani 1 1 d . .
H111 H 0.6844 0.6595 0.0238 0.036 Uiso 1 1 calc R U
N7 N 0.33581(10) 0.60654(5) 0.05778(9) 0.0308(5) Uani 1 1 d . .
N8 N 0.83019(10) 0.80539(5) 0.28276(9) 0.0315(5) Uani 1 1 d . .
O11 O 0.50089(10) 0.69019(5) 0.01637(11) 0.0622(7) Uani 1 1 d . .
O12 O 0.73298(12) 0.68971(5) 0.24956(10) 0.0658(8) Uani 1 1 d . .
C1 C 0.44586(12) 0.87396(7) 0.03931(11) 0.0284(6) Uani 1 1 d . .
C2 C 0.70552(12) 0.87266(7) 0.20164(10) 0.0290(6) Uani 1 1 d . .
C3 C 0.78284(12) 0.87846(7) 0.25976(10) 0.0292(6) Uani 1 1 d . .
C4 C 0.55154(12) 0.78188(7) -0.11421(12) 0.0315(6) Uani 1 1 d . .
C5 C 0.54843(12) 0.83860(7) -0.10481(11) 0.0291(6) Uani 1 1 d . .
C6 C 0.45669(12) 0.90925(7) 0.03254(11) 0.0319(7) Uani 1 1 d . .
H23 H 0.4421 0.9276 0.0554 0.038 Uiso 1 1 calc R U
C7 C 0.50424(11) 0.87996(6) -0.03570(11) 0.0272(6) Uani 1 1 d . .
C8 C 0.71108(13) 0.90760(7) 0.21548(11) 0.0316(6) Uani 1 1 d . .
H13 H 0.6866 0.9259 0.2029 0.038 Uiso 1 1 calc R U
C9 C 0.38525(13) 0.58874(7) 0.06052(11) 0.0322(7) Uani 1 1 d . .
C10 C 0.29220(13) 0.58194(7) 0.06176(11) 0.0318(7) Uani 1 1 d . .
C11 C 0.53808(12) 0.87129(7) -0.08380(11) 0.0290(6) Uani 1 1 d . .
C12 C 0.68911(12) 0.62660(7) -0.04438(11) 0.0302(6) Uani 1 1 d . .
C13 C 0.40716(12) 0.85712(6) 0.07966(11) 0.0295(6) Uani 1 1 d . .
C14 C 0.39311(12) 0.82147(7) 0.07743(11) 0.0294(6) Uani 1 1 d . .
C15 C 0.68860(12) 0.58938(7) 0.12917(12) 0.0326(7) Uani 1 1 d . .
C16 C 0.66648(12) 0.82111(7) 0.14691(11) 0.0310(6) Uani 1 1 d . .
C17 C 0.85474(12) 0.83693(7) 0.30112(11) 0.0327(7) Uani 1 1 d . .
C18 C 0.68779(12) 0.58392(7) 0.03592(11) 0.0311(6) Uani 1 1 d . .
C19 C 0.27035(13) 0.72993(7) 0.08375(11) 0.0301(7) Uani 1 1 d . .
C20 C 0.68718(12) 0.68530(6) -0.05004(11) 0.0285(6) Uani 1 1 d . .
C21 C 0.20114(12) 0.68136(7) 0.06602(10) 0.0297(6) Uani 1 1 d . .
C22 C 0.20989(13) 0.62301(7) 0.06297(11) 0.0321(7) Uani 1 1 d . .
C23 C 0.21585(13) 0.71805(7) 0.06927(10) 0.0296(6) Uani 1 1 d . .
C24 C 0.66500(12) 0.73214(7) 0.02124(11) 0.0312(7) Uani 1 1 d . .
C25 C 0.83280(12) 0.86953(7) 0.29181(11) 0.0311(6) Uani 1 1 d . .
C26 C 0.65742(13) 0.76738(7) 0.03257(12) 0.0337(7) Uani 1 1 d . .
C27 C 0.28053(13) 0.76570(7) 0.08848(11) 0.0326(7) Uani 1 1 d . .
C28 C 0.75877(13) 0.91119(7) 0.25111(11) 0.0330(7) Uani 1 1 d . .
H14 H 0.7726 0.9324 0.2669 0.040 Uiso 1 1 calc R U
C29 C 0.86367(13) 0.89988(7) 0.31921(11) 0.0342(7) Uani 1 1 d . .
C30 C 0.66416(12) 0.85625(7) 0.16266(11) 0.0303(6) Uani 1 1 d . .
C31 C 0.68232(12) 0.72171(7) -0.03341(11) 0.0306(6) Uani 1 1 d . .
C32 C 0.49275(12) 0.91305(7) -0.01357(11) 0.0326(7) Uani 1 1 d . .
H24 H 0.5071 0.9345 -0.0277 0.039 Uiso 1 1 calc R U
C33 C 0.23442(13) 0.58960(7) 0.06307(11) 0.0331(7) Uani 1 1 d . .
C34 C 0.69482(12) 0.74771(7) -0.07345(12) 0.0354(7) Uani 1 1 d . .
H1 H 0.7068 0.7412 -0.1106 0.042 Uiso 1 1 calc R U
C35 C 0.69160(14) 0.60615(7) 0.18524(11) 0.0373(7) Uani 1 1 d . .
C36 C 0.69223(13) 0.63639(7) -0.10242(11) 0.0340(7) Uani 1 1 d . .
H2 H 0.6946 0.6209 -0.1339 0.041 Uiso 1 1 calc R U
C37 C 0.69129(13) 0.67207(7) -0.10588(12) 0.0347(7) Uani 1 1 d . .
H3 H 0.6931 0.6855 -0.1400 0.042 Uiso 1 1 calc R U
C38 C 0.68134(13) 0.54968(7) 0.05910(12) 0.0367(7) Uani 1 1 d . .
H4 H 0.6778 0.5286 0.0381 0.044 Uiso 1 1 calc R U
C39 C 0.68750(12) 0.59302(7) -0.02174(11) 0.0323(7) Uani 1 1 d . .
C40 C 0.38040(13) 0.87757(7) 0.12060(12) 0.0367(7) Uani 1 1 d . .
H25 H 0.3895 0.9016 0.1229 0.044 Uiso 1 1 calc R U
C41 C 0.56593(13) 0.90165(7) -0.11254(11) 0.0347(7) Uani 1 1 d . .
C42 C 0.54582(12) 0.74492(7) -0.10199(12) 0.0332(7) Uani 1 1 d . .
C43 C 0.86555(13) 0.78034(7) 0.30166(11) 0.0352(7) Uani 1 1 d . .
C44 C 0.57961(13) 0.83115(7) -0.15617(12) 0.0374(7) Uani 1 1 d . .
H26 H 0.5959 0.8478 -0.1811 0.045 Uiso 1 1 calc R U
C45 C 0.85309(14) 0.74336(7) 0.29426(11) 0.0372(7) Uani 1 1 d . .
C46 C 0.68123(13) 0.55314(7) 0.11711(12) 0.0364(7) Uani 1 1 d . .
H5 H 0.6771 0.5350 0.1443 0.044 Uiso 1 1 calc R U
C47 C 0.31714(14) 0.54801(7) 0.06629(12) 0.0367(7) Uani 1 1 d . .
H60 H 0.2972 0.5266 0.0688 0.044 Uiso 1 1 calc R U
C48 C 0.44021(13) 0.60569(7) 0.05673(12) 0.0376(7) Uani 1 1 d . .
C49 C 0.14626(13) 0.66699(7) 0.06406(11) 0.0351(7) Uani 1 1 d . .
H37 H 0.1116 0.6797 0.0640 0.042 Uiso 1 1 calc R U
C50 C 0.23866(14) 0.78950(7) 0.07527(12) 0.0382(8) Uani 1 1 d . .
H38 H 0.2467 0.8137 0.0768 0.046 Uiso 1 1 calc R U
C51 C 0.52546(12) 0.73368(7) -0.04895(13) 0.0363(7) Uani 1 1 d . .
C52 C 0.35071(14) 0.80870(7) 0.11240(12) 0.0381(7) Uani 1 1 d . .
C53 C 0.37443(14) 0.55205(7) 0.06631(12) 0.0373(7) Uani 1 1 d . .
H61 H 0.4021 0.5341 0.0695 0.045 Uiso 1 1 calc R U
C54 C 0.63013(14) 0.80889(7) 0.10333(12) 0.0398(7) Uani 1 1 d . .
C55 C 0.17327(14) 0.74301(7) 0.05758(11) 0.0351(7) Uani 1 1 d . .
H39 H 0.1358 0.7355 0.0480 0.042 Uiso 1 1 calc R U
C56 C 0.69009(13) 0.78225(7) -0.05987(13) 0.0378(7) Uani 1 1 d . .
H6 H 0.6999 0.7994 -0.0873 0.045 Uiso 1 1 calc R U
C57 C 0.18511(15) 0.77804(7) 0.05986(12) 0.0394(7) Uani 1 1 d . .
H40 H 0.1561 0.7945 0.0507 0.047 Uiso 1 1 calc R U
C58 C 0.58131(13) 0.79639(7) -0.16218(12) 0.0390(7) Uani 1 1 d . .
H27 H 0.5987 0.7838 -0.1922 0.047 Uiso 1 1 calc R U
C59 C 0.68447(14) 0.56474(7) -0.06675(12) 0.0380(7) Uani 1 1 d . .
C60 C 0.44473(14) 0.64000(7) 0.03642(13) 0.0422(8) Uani 1 1 d . .
C61 C 0.15128(13) 0.63129(7) 0.06219(12) 0.0371(7) Uani 1 1 d . .
H41 H 0.1207 0.6151 0.0607 0.045 Uiso 1 1 calc R U
C62 C 0.56159(13) 0.71964(7) -0.14247(14) 0.0409(7) Uani 1 1 d . .
H28 H 0.5760 0.7267 -0.1783 0.049 Uiso 1 1 calc R U
C63 C 0.90748(14) 0.82937(8) 0.33112(12) 0.0412(7) Uani 1 1 d . .
H15 H 0.9327 0.8460 0.3479 0.049 Uiso 1 1 calc R U
C64 C 0.90439(13) 0.91822(7) 0.28882(13) 0.0385(7) Uani 1 1 d . .
C65 C 0.67127(13) 0.79249(7) -0.00701(13) 0.0397(7) Uani 1 1 d . .
H7 H 0.6679 0.8165 0.0021 0.048 Uiso 1 1 calc R U
C66 C 0.53551(15) 0.92193(7) -0.15228(12) 0.0417(8) Uani 1 1 d . .
C67 C 0.62186(13) 0.87709(7) 0.13661(12) 0.0395(7) Uani 1 1 d . .
H16 H 0.6194 0.9010 0.1470 0.047 Uiso 1 1 calc R U
C68 C 0.91455(13) 0.79490(8) 0.33107(12) 0.0412(7) Uani 1 1 d . .
H17 H 0.9458 0.7824 0.3473 0.049 Uiso 1 1 calc R U
C69 C 0.71366(15) 0.63977(7) 0.19142(12) 0.0428(8) Uani 1 1 d . .
C70 C 0.79995(15) 0.73243(7) 0.27402(11) 0.0388(8) Uani 1 1 d . .
C71 C 0.19185(14) 0.56007(7) 0.06605(14) 0.0436(8) Uani 1 1 d . .
C72 C 0.55621(14) 0.68473(8) -0.13035(15) 0.0467(8) Uani 1 1 d . .
H29 H 0.5663 0.6679 -0.1582 0.056 Uiso 1 1 calc R U
C73 C 0.89412(15) 0.71791(8) 0.30933(13) 0.0457(8) Uani 1 1 d . .
H18 H 0.9304 0.7249 0.3238 0.055 Uiso 1 1 calc R U
C74 C 0.73474(16) 0.55081(7) -0.08796(14) 0.0474(9) Uani 1 1 d . .
C75 C 0.49068(14) 0.58864(8) 0.07374(14) 0.0471(8) Uani 1 1 d . .
H62 H 0.4886 0.5653 0.0871 0.057 Uiso 1 1 calc R U
C76 C 0.78795(16) 0.69710(7) 0.26931(12) 0.0468(9) Uani 1 1 d . .
C77 C 0.63175(16) 0.55499(7) -0.09038(13) 0.0462(8) Uani 1 1 d . .
C78 C 0.34142(15) 0.86403(7) 0.15766(13) 0.0475(9) Uani 1 1 d . .
H30 H 0.3254 0.8784 0.1862 0.057 Uiso 1 1 calc R U
C79 C 0.85060(14) 0.90924(8) 0.37528(13) 0.0465(8) Uani 1 1 d . .
C80 C 0.52105(13) 0.69800(7) -0.03798(15) 0.0442(8) Uani 1 1 d . .
C81 C 0.53598(13) 0.67382(7) -0.07731(15) 0.0455(8) Uani 1 1 d . .
H31 H 0.5327 0.6497 -0.0689 0.055 Uiso 1 1 calc R U
C82 C 0.67141(15) 0.58932(8) 0.23405(13) 0.0476(9) Uani 1 1 d . .
H8 H 0.6565 0.5664 0.2305 0.057 Uiso 1 1 calc R U
C83 C 0.62240(14) 0.90968(8) -0.09775(13) 0.0447(8) Uani 1 1 d . .
C84 C 0.49836(15) 0.65529(7) 0.03373(15) 0.0508(9) Uani 1 1 d . .
C85 C 0.82885(18) 0.67244(8) 0.28316(12) 0.0510(10) Uani 1 1 d . .
H19 H 0.8206 0.6483 0.2790 0.061 Uiso 1 1 calc R U
C86 C 0.58391(15) 0.86399(8) 0.09660(14) 0.0497(9) Uani 1 1 d . .
H20 H 0.5547 0.8784 0.0808 0.060 Uiso 1 1 calc R U
C87 C 0.58877(15) 0.82947(8) 0.07955(14) 0.0531(9) Uani 1 1 d . .
H21 H 0.5633 0.8202 0.0514 0.064 Uiso 1 1 calc R U
C88 C 0.88181(17) 0.68308(8) 0.30314(13) 0.0518(9) Uani 1 1 d . .
H22 H 0.9099 0.6662 0.3127 0.062 Uiso 1 1 calc R U
C89 C 0.16703(14) 0.55139(8) 0.11792(16) 0.0505(9) Uani 1 1 d . .
C90 C 0.32550(15) 0.82946(8) 0.15340(14) 0.0500(9) Uani 1 1 d . .
H32 H 0.2978 0.8201 0.1781 0.060 Uiso 1 1 calc R U
C91 C 0.92186(15) 0.90588(8) 0.23024(13) 0.0492(8) Uani 1 1 d . .
H42 H 0.9507 0.9217 0.2151 0.074 Uiso 1 1 calc R U
H43 H 0.9377 0.8823 0.2333 0.074 Uiso 1 1 calc R U
H44 H 0.8885 0.9056 0.2044 0.074 Uiso 1 1 calc R U
C92 C 0.91748(15) 0.95752(8) 0.36993(17) 0.0551(10) Uani 1 1 d . .
C93 C 0.71518(17) 0.65510(7) 0.24536(13) 0.0546(10) Uani 1 1 d . .
C94 C 0.56264(19) 0.95085(8) -0.17601(13) 0.0564(10) Uani 1 1 d . .
H35 H 0.5424 0.9647 -0.2033 0.068 Uiso 1 1 calc R U
C95 C 0.7301(2) 0.52776(8) -0.13522(15) 0.0606(11) Uani 1 1 d . .
H9 H 0.7639 0.5183 -0.1507 0.073 Uiso 1 1 calc R U
C96 C 0.64782(17) 0.93894(9) -0.12254(15) 0.0595(10) Uani 1 1 d . .
H36 H 0.6862 0.9445 -0.1127 0.071 Uiso 1 1 calc R U
C97 C 0.17438(17) 0.54236(8) 0.01663(16) 0.0583(10) Uani 1 1 d . .
C98 C 0.87771(16) 0.93825(9) 0.39961(15) 0.0570(10) Uani 1 1 d . .
H33 H 0.8687 0.9450 0.4375 0.068 Uiso 1 1 calc R U
C99 C 0.47647(16) 0.91157(9) -0.17175(15) 0.0612(10) Uani 1 1 d . .
H94 H 0.4778 0.8888 -0.1905 0.092 Uiso 1 1 calc R U
H95 H 0.4615 0.9289 -0.1989 0.092 Uiso 1 1 calc R U
H96 H 0.4516 0.9103 -0.1386 0.092 Uiso 1 1 calc R U
C100 C 0.67254(18) 0.60505(8) 0.28713(13) 0.0568(10) Uani 1 1 d . .
H10 H 0.6587 0.5931 0.3196 0.068 Uiso 1 1 calc R U
C101 C 0.79093(16) 0.56062(8) -0.06352(17) 0.0612(10) Uani 1 1 d . .
H76 H 0.7959 0.5859 -0.0663 0.092 Uiso 1 1 calc R U
H77 H 0.8209 0.5489 -0.0848 0.092 Uiso 1 1 calc R U
H78 H 0.7932 0.5536 -0.0232 0.092 Uiso 1 1 calc R U
C102 C 0.54272(15) 0.60452(8) 0.07171(17) 0.0581(10) Uani 1 1 d . .
H63 H 0.5761 0.5923 0.0836 0.070 Uiso 1 1 calc R U
C103 C 0.6183(2) 0.95991(9) -0.16089(15) 0.0613(11) Uani 1 1 d . .
C104 C 0.6300(2) 0.53193(8) -0.13589(14) 0.0617(11) Uani 1 1 d . .
H11 H 0.5940 0.5251 -0.1514 0.074 Uiso 1 1 calc R U
C105 C 0.57702(16) 0.56959(9) -0.06776(16) 0.0644(10) Uani 1 1 d . .
H79 H 0.5460 0.5652 -0.0954 0.097 Uiso 1 1 calc R U
H80 H 0.5811 0.5947 -0.0618 0.097 Uiso 1 1 calc R U
H81 H 0.5684 0.5583 -0.0313 0.097 Uiso 1 1 calc R U
C106 C 0.65564(15) 0.88695(9) -0.05649(16) 0.0614(10) Uani 1 1 d . .
H97 H 0.6928 0.8976 -0.0483 0.092 Uiso 1 1 calc R U
H98 H 0.6610 0.8639 -0.0735 0.092 Uiso 1 1 calc R U
H99 H 0.6347 0.8846 -0.0208 0.092 Uiso 1 1 calc R U
C107 C 0.6784(2) 0.51867(8) -0.15936(15) 0.0694(13) Uani 1 1 d . .
C108 C 0.54658(16) 0.63850(9) 0.05225(17) 0.0639(11) Uani 1 1 d . .
H64 H 0.5824 0.6500 0.0518 0.077 Uiso 1 1 calc R U
C109 C 0.69391(19) 0.63820(8) 0.29269(14) 0.0629(11) Uani 1 1 d . .
H12 H 0.6941 0.6495 0.3289 0.075 Uiso 1 1 calc R U
C110 C 0.18406(16) 0.56967(9) 0.17284(15) 0.0621(10) Uani 1 1 d . .
H100 H 0.1677 0.5931 0.1730 0.093 Uiso 1 1 calc R U
H101 H 0.2256 0.5712 0.1756 0.093 Uiso 1 1 calc R U
H102 H 0.1699 0.5565 0.2055 0.093 Uiso 1 1 calc R U
C111 C 0.13109(19) 0.51663(9) 0.0212(2) 0.0794(15) Uani 1 1 d . .
H68 H 0.1188 0.5044 -0.0122 0.095 Uiso 1 1 calc R U
C112 C 0.80914(18) 0.88780(10) 0.40930(14) 0.0706(12) Uani 1 1 d . .
H51 H 0.8051 0.8981 0.4474 0.106 Uiso 1 1 calc R U
H52 H 0.7720 0.8875 0.3894 0.106 Uiso 1 1 calc R U
H53 H 0.8235 0.8639 0.4131 0.106 Uiso 1 1 calc R U
C113 C 0.12531(17) 0.52632(9) 0.1199(2) 0.0728(12) Uani 1 1 d . .
H69 H 0.1091 0.5209 0.1558 0.087 Uiso 1 1 calc R U
C114 C 0.2009(2) 0.55078(10) -0.04023(18) 0.0848(14) Uani 1 1 d . .
H85 H 0.1962 0.5757 -0.0484 0.127 Uiso 1 1 calc R U
H86 H 0.1821 0.5371 -0.0706 0.127 Uiso 1 1 calc R U
H87 H 0.2415 0.5450 -0.0386 0.127 Uiso 1 1 calc R U
C115 C 0.1065(2) 0.50909(10) 0.0731(3) 0.0869(15) Uani 1 1 d . .
C116 C 0.94564(18) 0.98868(9) 0.3980(2) 0.0841(14) Uani 1 1 d . .
H54 H 0.9308 0.9917 0.4366 0.126 Uiso 1 1 calc R U
H55 H 0.9869 0.9849 0.4004 0.126 Uiso 1 1 calc R U
H56 H 0.9375 1.0096 0.3751 0.126 Uiso 1 1 calc R U
C117 C 0.6757(3) 0.49439(9) -0.21059(17) 0.110(2) Uani 1 1 d . .
H91 H 0.6576 0.4724 -0.1996 0.165 Uiso 1 1 calc R U
H92 H 0.7143 0.4897 -0.2237 0.165 Uiso 1 1 calc R U
H93 H 0.6534 0.5053 -0.2416 0.165 Uiso 1 1 calc R U
C118 C 0.6464(2) 0.99164(10) -0.18707(17) 0.0992(18) Uani 1 1 d . .
H103 H 0.6864 0.9926 -0.1746 0.149 Uiso 1 1 calc R U
H104 H 0.6268 1.0128 -0.1746 0.149 Uiso 1 1 calc R U
H105 H 0.6442 0.9900 -0.2289 0.149 Uiso 1 1 calc R U
C119 C 0.0585(2) 0.48162(12) 0.0738(3) 0.141(3) Uani 1 1 d . .
H88 H 0.0597 0.4692 0.1105 0.211 Uiso 1 1 calc R U
H89 H 0.0638 0.4650 0.0426 0.211 Uiso 1 1 calc R U
H90 H 0.0216 0.4932 0.0689 0.211 Uiso 1 1 calc R U
C120 C 0.93028(14) 0.94704(8) 0.31510(16) 0.0512(9) Uani 1 1 d . .
H34 H 0.9577 0.9599 0.2945 0.061 Uiso 1 1 calc R U
O14 O 0.67188(13) 0.73038(5) 0.17346(10) 0.0688(8) Uani 1 1 d . .
O13 O 0.42328(11) 0.73087(5) 0.07431(13) 0.0711(8) Uani 1 1 d . .

loop_
_atom_site_aniso_label
_atom_site_aniso_U_11
_atom_site_aniso_U_22
_atom_site_aniso_U_33
_atom_site_aniso_U_23
_atom_site_aniso_U_13
_atom_site_aniso_U_12
O1 0.0340(12) 0.0249(9) 0.0358(11) -0.0018(8) 0.0074(9) -0.0017(9)
O2 0.0387(12) 0.0295(10) 0.0287(10) 0.0009(8) -0.0092(8) -0.0008(9)
O3 0.0562(15) 0.0320(10) 0.0291(11) -0.0025(8) -0.0056(10) -0.0046(10)
O4 0.0411(14) 0.0293(11) 0.0555(13) -0.0058(9) 0.0179(10) -0.0072(10)
O5 0.0349(12) 0.0321(10) 0.0482(12) 0.0002(9) 0.0043(10) -0.0046(10)
O6 0.0607(15) 0.0318(11) 0.0340(11) -0.0078(8) -0.0143(10) 0.0063(10)
O7 0.0425(14) 0.0334(11) 0.0609(14) 0.0153(10) 0.0145(11) 0.0062(10)
O8 0.0582(16) 0.0291(11) 0.0585(14) -0.0002(10) 0.0289(12) -0.0004(11)
N1 0.0274(13) 0.0247(11) 0.0254(12) -0.0029(9) 0.0011(10) -0.0024(10)
N2 0.0349(14) 0.0281(11) 0.0191(11) -0.0022(9) -0.0021(10) -0.0018(11)
O9 0.0713(17) 0.0338(11) 0.0524(14) 0.0032(10) -0.0339(12) -0.0075(12)
O10 0.0784(18) 0.0390(12) 0.0354(12) 0.0091(9) -0.0148(11) -0.0213(12)
N3 0.0351(14) 0.0302(12) 0.0232(12) 0.0020(9) -0.0011(10) -0.0020(11)
N4 0.0235(13) 0.0305(12) 0.0334(13) -0.0021(10) -0.0028(10) -0.0026(10)
N5 0.0316(14) 0.0307(12) 0.0280(12) 0.0035(10) -0.0032(10) -0.0044(11)
N6 0.0354(15) 0.0294(12) 0.0258(12) 0.0001(9) -0.0017(10) -0.0021(11)
N7 0.0372(15) 0.0305(12) 0.0246(12) 0.0050(9) 0.0018(10) -0.0023(11)
N8 0.0385(15) 0.0322(12) 0.0238(12) -0.0006(9) 0.0007(10) -0.0006(11)
O11 0.0626(17) 0.0303(11) 0.0955(19) 0.0118(11) 0.0475(15) 0.0035(11)
O12 0.110(2) 0.0310(12) 0.0541(14) 0.0063(10) -0.0455(14) -0.0113(13)
C1 0.0274(16) 0.0300(14) 0.0277(14) -0.0017(11) -0.0016(12) -0.0007(12)
C2 0.0339(17) 0.0317(15) 0.0213(14) 0.0037(11) -0.0007(12) 0.0015(13)
C3 0.0366(18) 0.0314(15) 0.0196(13) -0.0011(11) -0.0005(12) -0.0075(13)
C4 0.0258(16) 0.0322(15) 0.0365(16) -0.0037(12) -0.0026(12) 0.0001(13)
C5 0.0256(16) 0.0329(15) 0.0288(15) 0.0003(12) 0.0003(12) -0.0016(13)
C6 0.0334(18) 0.0312(15) 0.0310(15) -0.0033(12) 0.0019(13) -0.0008(13)
C7 0.0241(15) 0.0293(14) 0.0282(14) 0.0040(11) -0.0043(11) -0.0038(12)
C8 0.0383(18) 0.0292(14) 0.0271(15) 0.0031(11) -0.0039(12) -0.0024(13)
C9 0.0422(19) 0.0295(15) 0.0250(14) 0.0066(11) 0.0032(12) 0.0026(14)
C10 0.0429(19) 0.0314(15) 0.0210(14) 0.0033(11) -0.0048(12) -0.0036(14)
C11 0.0238(16) 0.0357(15) 0.0272(14) 0.0039(12) -0.0042(11) -0.0047(13)
C12 0.0327(17) 0.0289(14) 0.0290(15) -0.0011(11) -0.0002(12) -0.0046(13)
C13 0.0306(17) 0.0297(14) 0.0282(15) -0.0021(11) 0.0033(12) -0.0028(13)
C14 0.0299(17) 0.0315(14) 0.0269(15) -0.0036(11) 0.0026(12) -0.0002(13)
C15 0.0325(17) 0.0303(15) 0.0349(16) 0.0084(12) -0.0062(12) -0.0034(13)
C16 0.0340(18) 0.0332(15) 0.0257(15) 0.0030(12) -0.0024(12) 0.0036(13)
C17 0.0358(18) 0.0382(16) 0.0238(14) 0.0007(12) -0.0021(12) -0.0039(14)
C18 0.0296(17) 0.0325(15) 0.0311(15) -0.0001(12) -0.0024(12) -0.0027(13)
C19 0.0370(18) 0.0279(14) 0.0254(14) 0.0007(11) 0.0069(12) -0.0011(13)
C20 0.0268(16) 0.0294(14) 0.0293(15) 0.0037(11) -0.0015(12) -0.0048(12)
C21 0.0370(18) 0.0321(15) 0.0199(14) -0.0011(11) -0.0014(12) 0.0006(14)
C22 0.0408(19) 0.0295(15) 0.0255(15) 0.0023(11) -0.0080(12) -0.0063(14)
C23 0.0423(19) 0.0289(14) 0.0179(13) -0.0015(11) 0.0050(12) -0.0023(14)
C24 0.0321(17) 0.0299(15) 0.0314(15) 0.0036(12) -0.0081(12) -0.0046(13)
C25 0.0336(17) 0.0375(16) 0.0224(14) 0.0007(11) 0.0017(12) -0.0097(14)
C26 0.0346(18) 0.0337(15) 0.0320(16) -0.0051(12) -0.0184(13) 0.0007(13)
C27 0.0357(19) 0.0330(15) 0.0295(15) -0.0034(12) 0.0140(13) -0.0074(14)
C28 0.0415(19) 0.0311(15) 0.0264(15) 0.0018(11) -0.0019(13) -0.0094(13)
C29 0.0358(18) 0.0358(15) 0.0308(16) -0.0047(12) -0.0082(13) -0.0010(14)
C30 0.0309(17) 0.0356(15) 0.0242(14) -0.0013(11) -0.0016(12) -0.0005(13)
C31 0.0258(16) 0.0300(15) 0.0358(16) 0.0015(12) -0.0074(12) -0.0002(12)
C32 0.0336(18) 0.0302(15) 0.0341(16) 0.0001(12) 0.0016(13) -0.0036(13)
C33 0.0408(19) 0.0333(16) 0.0249(15) 0.0030(11) -0.0102(12) -0.0047(14)
C34 0.0339(18) 0.0357(16) 0.0363(16) 0.0075(12) -0.0049(13) -0.0034(14)
C35 0.050(2) 0.0313(15) 0.0300(16) 0.0053(12) -0.0104(13) -0.0059(14)
C36 0.0390(19) 0.0362(16) 0.0271(15) -0.0011(12) 0.0043(13) -0.0036(14)
C37 0.0389(19) 0.0355(16) 0.0298(16) 0.0056(12) 0.0034(13) -0.0027(14)
C38 0.0404(19) 0.0286(15) 0.0410(18) -0.0008(12) -0.0015(14) -0.0014(14)
C39 0.0301(17) 0.0326(15) 0.0344(16) -0.0016(12) 0.0025(12) -0.0021(13)
C40 0.045(2) 0.0300(15) 0.0349(16) -0.0072(12) 0.0064(14) -0.0035(14)
C41 0.042(2) 0.0323(15) 0.0296(15) -0.0004(12) 0.0067(13) -0.0054(14)
C42 0.0232(16) 0.0334(15) 0.0429(17) -0.0059(13) -0.0014(13) 0.0005(13)
C43 0.0428(19) 0.0396(16) 0.0233(14) 0.0005(12) 0.0075(13) 0.0004(15)
C44 0.0381(19) 0.0412(17) 0.0330(16) 0.0029(13) 0.0047(13) -0.0002(14)
C45 0.053(2) 0.0370(16) 0.0217(14) 0.0017(12) 0.0025(14) 0.0049(15)
C46 0.0405(19) 0.0301(15) 0.0386(17) 0.0091(12) -0.0012(13) -0.0063(14)
C47 0.047(2) 0.0281(15) 0.0348(16) 0.0016(12) -0.0007(14) -0.0031(14)
C48 0.0384(19) 0.0318(15) 0.0432(17) 0.0075(13) 0.0137(14) 0.0027(14)
C49 0.0368(19) 0.0339(16) 0.0342(16) -0.0009(12) -0.0080(13) 0.0024(14)
C50 0.053(2) 0.0280(15) 0.0346(16) 0.0007(12) 0.0187(15) 0.0014(15)
C51 0.0272(17) 0.0299(15) 0.0522(19) -0.0030(13) 0.0097(14) -0.0029(13)
C52 0.045(2) 0.0291(15) 0.0402(17) -0.0056(13) 0.0149(14) -0.0082(14)
C53 0.044(2) 0.0324(16) 0.0353(16) 0.0062(12) 0.0057(14) 0.0067(14)
C54 0.050(2) 0.0306(15) 0.0384(17) -0.0075(13) -0.0153(14) 0.0025(15)
C55 0.0441(19) 0.0359(16) 0.0252(15) -0.0022(12) 0.0008(13) 0.0028(14)
C56 0.0347(19) 0.0348(16) 0.0435(18) 0.0101(13) -0.0097(14) -0.0027(14)
C57 0.051(2) 0.0355(16) 0.0314(16) -0.0015(12) 0.0063(14) 0.0071(15)
C58 0.044(2) 0.0400(17) 0.0331(16) -0.0040(13) 0.0061(14) 0.0061(15)
C59 0.056(2) 0.0251(14) 0.0329(16) 0.0012(12) 0.0084(15) -0.0014(15)
C60 0.042(2) 0.0330(16) 0.0520(19) 0.0087(14) 0.0191(15) 0.0070(15)
C61 0.0365(19) 0.0372(17) 0.0373(17) 0.0017(12) -0.0112(13) -0.0063(14)
C62 0.0318(18) 0.0415(17) 0.0492(19) -0.0099(14) -0.0043(14) 0.0024(14)
C63 0.040(2) 0.0442(18) 0.0390(17) 0.0014(13) -0.0085(14) -0.0045(15)
C64 0.0320(18) 0.0369(16) 0.0462(18) 0.0002(13) -0.0094(14) -0.0027(14)
C65 0.041(2) 0.0275(15) 0.0493(19) 0.0019(13) -0.0194(15) 0.0015(14)
C66 0.055(2) 0.0371(16) 0.0327(17) 0.0024(13) 0.0058(15) -0.0029(16)
C67 0.044(2) 0.0331(16) 0.0406(17) -0.0064(13) -0.0116(14) 0.0046(14)
C68 0.0330(19) 0.0475(19) 0.0429(18) 0.0072(14) -0.0054(14) 0.0034(15)
C69 0.061(2) 0.0339(16) 0.0331(17) 0.0124(13) -0.0166(15) -0.0108(15)
C70 0.065(2) 0.0317(16) 0.0198(14) 0.0032(11) -0.0079(14) 0.0038(16)
C71 0.0374(19) 0.0266(15) 0.066(2) -0.0019(14) -0.0201(16) -0.0016(14)
C72 0.036(2) 0.0356(17) 0.068(2) -0.0148(15) -0.0053(16) 0.0064(15)
C73 0.055(2) 0.0460(18) 0.0369(17) 0.0047(14) 0.0103(15) 0.0084(17)
C74 0.070(3) 0.0230(15) 0.050(2) 0.0063(14) 0.0224(18) 0.0021(16)
C75 0.042(2) 0.0374(17) 0.062(2) 0.0134(15) 0.0103(16) 0.0033(16)
C76 0.083(3) 0.0366(17) 0.0200(15) 0.0007(12) -0.0158(15) -0.0050(18)
C77 0.064(2) 0.0298(16) 0.0444(19) -0.0007(13) -0.0085(16) -0.0040(16)
C78 0.061(2) 0.0391(17) 0.0427(18) -0.0106(14) 0.0214(16) -0.0042(16)
C79 0.046(2) 0.057(2) 0.0369(18) -0.0109(15) -0.0076(15) -0.0049(17)
C80 0.0288(18) 0.0317(16) 0.073(2) 0.0041(15) 0.0170(16) 0.0010(14)
C81 0.0345(19) 0.0267(15) 0.075(2) -0.0021(15) 0.0009(17) -0.0004(14)
C82 0.071(3) 0.0350(16) 0.0363(18) 0.0102(13) -0.0093(16) -0.0101(16)
C83 0.039(2) 0.0503(19) 0.0455(19) -0.0056(15) 0.0086(15) -0.0128(16)
C84 0.046(2) 0.0252(16) 0.083(2) 0.0073(15) 0.0283(18) 0.0026(16)
C85 0.095(3) 0.0301(16) 0.0279(17) 0.0026(13) 0.0031(18) 0.0028(19)
C86 0.047(2) 0.0395(18) 0.061(2) -0.0083(15) -0.0272(17) 0.0103(16)
C87 0.056(2) 0.0422(18) 0.060(2) -0.0123(15) -0.0317(17) 0.0060(17)
C88 0.073(3) 0.0406(19) 0.0421(19) 0.0060(14) 0.0110(18) 0.0130(18)
C89 0.038(2) 0.0319(17) 0.081(3) 0.0151(16) -0.0057(18) -0.0065(15)
C90 0.059(2) 0.0418(18) 0.050(2) -0.0071(15) 0.0261(17) -0.0112(17)
C91 0.050(2) 0.0524(19) 0.0454(19) 0.0030(15) 0.0044(16) -0.0115(17)
C92 0.038(2) 0.0440(19) 0.083(3) -0.0278(18) -0.0167(19) 0.0031(17)
C93 0.095(3) 0.0270(16) 0.0410(19) 0.0061(13) -0.0282(18) -0.0083(17)
C94 0.101(3) 0.0327(17) 0.0357(18) 0.0036(14) 0.0072(19) -0.0079(19)
C95 0.103(4) 0.0255(17) 0.054(2) 0.0074(15) 0.036(2) 0.011(2)
C96 0.063(3) 0.059(2) 0.057(2) -0.0054(18) 0.0137(19) -0.033(2)
C97 0.067(3) 0.0396(19) 0.067(3) -0.0061(16) -0.038(2) 0.0035(18)
C98 0.054(2) 0.064(2) 0.053(2) -0.0290(18) -0.0105(18) 0.006(2)
C99 0.059(3) 0.066(2) 0.058(2) 0.0271(18) -0.0079(18) 0.005(2)
C100 0.098(3) 0.0434(19) 0.0285(18) 0.0099(14) -0.0093(17) -0.0087(19)
C101 0.063(3) 0.0379(18) 0.084(3) 0.0042(17) 0.024(2) 0.0095(18)
C102 0.033(2) 0.0441(19) 0.098(3) 0.0122(18) 0.0162(19) 0.0087(16)
C103 0.095(3) 0.044(2) 0.045(2) -0.0051(16) 0.017(2) -0.034(2)
C104 0.108(4) 0.0294(17) 0.047(2) -0.0021(15) -0.019(2) -0.004(2)
C105 0.060(3) 0.056(2) 0.076(3) -0.0097(19) -0.022(2) -0.011(2)
C106 0.037(2) 0.073(2) 0.074(3) 0.0061(19) -0.0061(18) -0.0176(19)
C107 0.138(5) 0.0258(18) 0.045(2) -0.0014(15) 0.007(3) -0.004(2)
C108 0.041(2) 0.046(2) 0.106(3) 0.0050(19) 0.026(2) -0.0041(18)
C109 0.114(3) 0.0418(19) 0.0318(18) 0.0070(14) -0.0212(19) 0.000(2)
C110 0.055(3) 0.066(2) 0.066(2) 0.0188(19) 0.0057(19) -0.014(2)
C111 0.065(3) 0.036(2) 0.134(4) -0.030(2) -0.061(3) 0.010(2)
C112 0.088(3) 0.095(3) 0.0296(19) -0.0135(18) 0.0075(18) -0.021(2)
C113 0.047(3) 0.040(2) 0.131(4) 0.011(2) -0.007(2) -0.0109(19)
C114 0.108(4) 0.062(2) 0.082(3) -0.030(2) -0.050(3) 0.017(2)
C115 0.058(3) 0.044(2) 0.158(5) 0.007(3) -0.022(3) -0.007(2)
C116 0.058(3) 0.056(2) 0.138(4) -0.049(2) -0.019(3) 0.002(2)
C117 0.235(7) 0.042(2) 0.052(2) -0.0144(18) 0.005(3) 0.006(3)
C118 0.166(5) 0.071(3) 0.062(3) 0.003(2) 0.030(3) -0.067(3)
C119 0.077(4) 0.067(3) 0.276(8) 0.000(4) -0.046(4) -0.039(3)
C120 0.034(2) 0.0371(17) 0.082(3) -0.0047(17) -0.0093(17) -0.0032(15)
O14 0.119(2) 0.0348(12) 0.0514(14) 0.0030(10) -0.0390(14) -0.0094(13)
O13 0.0534(17) 0.0341(12) 0.127(2) 0.0114(13) 0.0366(16) 0.0014(11)

loop_
_atom_type_symbol
_atom_type_description
_atom_type_scat_dispersion_real
_atom_type_scat_dispersion_imag
_atom_type_scat_source
C C 0.0033 0.0016 'International Tables Vol C Tables 4.2.6.8 and 6.1.1.4'
H H 0.0000 0.0000 'International Tables Vol C Tables 4.2.6.8 and 6.1.1.4'
N N 0.0061 0.0033 'International Tables Vol C Tables 4.2.6.8 and 6.1.1.4'
O O 0.0106 0.0060 'International Tables Vol C Tables 4.2.6.8 and 6.1.1.4'

loop_
_geom_angle_atom_site_label_1
_geom_angle_atom_site_label_2
_geom_angle_atom_site_label_3
_geom_angle
C52 O4 C27 117.8(2)
C54 O6 C26 117.5(2)
C1 N1 C7 110.6(2)
C2 N2 C3 110.3(2)
C21 N3 C22 110.0(2)
C4 N4 C5 105.9(2)
C15 N5 C18 106.5(2)
C20 N6 C12 110.1(2)
C9 N7 C10 106.6(2)
C43 N8 C17 105.6(2)
C80 O11 C84 119.0(2)
C76 O12 C93 119.5(3)
N1 C1 C6 107.2(2)
N1 C1 C13 124.4(2)
C6 C1 C13 128.2(2)
N2 C2 C8 107.2(2)
N2 C2 C30 124.3(2)
C8 C2 C30 128.4(3)
N2 C3 C28 106.1(2)
N2 C3 C25 125.4(2)
C28 C3 C25 128.6(3)
N4 C4 C58 111.5(2)
N4 C4 C42 123.2(2)
C58 C4 C42 125.2(2)
C11 C5 N4 126.5(2)
C11 C5 C44 125.0(2)
N4 C5 C44 108.5(2)
C1 C6 C32 107.8(2)
N1 C7 C32 105.9(2)
N1 C7 C11 126.0(2)
C32 C7 C11 128.0(2)
C2 C8 C28 107.9(3)
N7 C9 C53 110.3(3)
N7 C9 C48 122.5(2)
C53 C9 C48 127.2(3)
C33 C10 N7 125.2(2)
C33 C10 C47 126.1(3)
N7 C10 C47 108.7(3)
C5 C11 C7 126.9(2)
C5 C11 C41 118.0(2)
C7 C11 C41 115.1(2)
C39 C12 N6 126.6(2)
C39 C12 C36 127.8(2)
N6 C12 C36 105.5(2)
C40 C13 C14 117.6(2)
C40 C13 C1 118.9(2)
C14 C13 C1 123.4(2)
O1 C14 C52 121.3(2)
O1 C14 C13 119.3(2)
C52 C14 C13 119.4(2)
N5 C15 C46 110.8(2)
N5 C15 C35 121.6(2)
C46 C15 C35 127.6(2)
O2 C16 C54 121.1(2)
O2 C16 C30 119.6(2)
C54 C16 C30 119.3(3)
C25 C17 N8 126.0(3)
C25 C17 C63 125.4(3)
N8 C17 C63 108.6(2)
C39 C18 N5 124.2(2)
C39 C18 C38 126.8(2)
N5 C18 C38 109.1(2)
O5 C19 C23 119.3(2)
O5 C19 C27 121.0(3)
C23 C19 C27 119.7(3)
N6 C20 C37 107.7(2)
N6 C20 C31 125.3(2)
C37 C20 C31 127.0(2)
N3 C21 C49 107.6(2)
N3 C21 C23 125.4(3)
C49 C21 C23 127.0(3)
N3 C22 C33 126.6(3)
N3 C22 C61 106.2(2)
C33 C22 C61 127.2(3)
C19 C23 C55 118.0(2)
C19 C23 C21 123.1(3)
C55 C23 C21 118.8(3)
O3 C24 C26 121.6(2)
O3 C24 C31 119.0(2)
C26 C24 C31 119.4(2)
C17 C25 C3 127.5(3)
C17 C25 C29 117.5(3)
C3 C25 C29 115.0(2)
C65 C26 C24 121.3(3)
C65 C26 O6 125.0(2)
C24 C26 O6 113.6(2)
C50 C27 C19 121.0(3)
C50 C27 O4 125.6(2)
C19 C27 O4 113.3(3)
C8 C28 C3 108.6(2)
C64 C29 C79 120.8(3)
C64 C29 C25 120.2(2)
C79 C29 C25 118.9(3)
C16 C30 C67 117.7(3)
C16 C30 C2 123.4(3)
C67 C30 C2 118.7(2)
C34 C31 C24 118.1(2)
C34 C31 C20 119.1(2)
C24 C31 C20 122.8(2)
C6 C32 C7 108.4(2)
C10 C33 C22 126.4(3)
C10 C33 C71 119.3(2)
C22 C33 C71 114.3(3)
C56 C34 C31 121.1(3)
C69 C35 C82 118.2(3)
C69 C35 C15 120.8(2)
C82 C35 C15 121.0(3)
C37 C36 C12 108.8(2)
C36 C37 C20 107.9(2)
C46 C38 C18 106.8(2)
C18 C39 C12 126.8(2)
C18 C39 C59 119.5(2)
C12 C39 C59 113.7(2)
C78 C40 C13 122.2(3)
C66 C41 C83 120.8(3)
C66 C41 C11 120.5(3)
C83 C41 C11 118.7(3)
C51 C42 C62 118.6(3)
C51 C42 C4 120.5(2)
C62 C42 C4 120.9(3)
N8 C43 C68 111.3(2)
N8 C43 C45 122.5(3)
C68 C43 C45 126.2(3)
C58 C44 C5 107.4(2)
C70 C45 C73 118.7(3)
C70 C45 C43 120.7(3)
C73 C45 C43 120.6(3)
C38 C46 C15 106.8(2)
C53 C47 C10 107.5(3)
C60 C48 C75 117.6(3)
C60 C48 C9 120.9(3)
C75 C48 C9 121.4(2)
C61 C49 C21 108.3(3)
C27 C50 C57 119.6(3)
O8 C51 C80 118.3(3)
O8 C51 C42 122.4(2)
C80 C51 C42 119.4(3)
C90 C52 C14 121.6(3)
C90 C52 O4 121.5(2)
C14 C52 O4 116.9(2)
C47 C53 C9 106.8(3)
C87 C54 O6 121.8(3)
C87 C54 C16 121.6(3)
O6 C54 C16 116.6(3)
C57 C55 C23 121.1(3)
C34 C56 C65 120.9(3)
C55 C57 C50 120.5(3)
C44 C58 C4 106.7(2)
C74 C59 C77 120.4(3)
C74 C59 C39 119.5(3)
C77 C59 C39 119.8(3)
O7 C60 C84 118.8(3)
O7 C60 C48 122.3(3)
C84 C60 C48 119.0(3)
C49 C61 C22 107.9(3)
C72 C62 C42 120.4(3)
C68 C63 C17 107.8(3)
C29 C64 C120 118.2(3)
C29 C64 C91 120.2(3)
C120 C64 C91 121.4(3)
C56 C65 C26 119.1(3)
C41 C66 C94 118.3(3)
C41 C66 C99 120.7(3)
C94 C66 C99 120.9(3)
C86 C67 C30 122.0(3)
C63 C68 C43 106.7(3)
O10 C69 C93 118.3(3)
O10 C69 C35 122.5(3)
C93 C69 C35 119.2(3)
O9 C70 C76 117.3(3)
O9 C70 C45 122.7(2)
C76 C70 C45 120.0(3)
C97 C71 C89 118.8(3)
C97 C71 C33 120.7(3)
C89 C71 C33 120.4(3)
C62 C72 C81 120.5(3)
C88 C73 C45 120.3(3)
C59 C74 C95 117.6(4)
C59 C74 C101 121.4(3)
C95 C74 C101 121.0(3)
C102 C75 C48 122.2(3)
C85 C76 C70 120.7(3)
C85 C76 O12 125.0(3)
C70 C76 O12 114.3(3)
C104 C77 C59 119.3(3)
C104 C77 C105 119.6(3)
C59 C77 C105 121.2(3)
C40 C78 C90 120.0(3)
C29 C79 C98 118.6(3)
C29 C79 C112 120.5(3)
C98 C79 C112 120.9(3)
C81 C80 O11 124.4(3)
C81 C80 C51 121.7(3)
O11 C80 C51 113.9(3)
C80 C81 C72 119.4(3)
C100 C82 C35 121.9(3)
C41 C83 C96 118.9(3)
C41 C83 C106 120.5(3)
C96 C83 C106 120.5(3)
C108 C84 C60 122.2(3)
C108 C84 O11 120.2(3)
C60 C84 O11 117.3(3)
C88 C85 C76 119.6(3)
C67 C86 C87 119.2(3)
C54 C87 C86 119.9(3)
C73 C88 C85 120.6(3)
C113 C89 C71 120.5(4)
C113 C89 C110 118.3(3)
C71 C89 C110 121.2(3)
C78 C90 C52 118.9(3)
C120 C92 C98 117.9(3)
C120 C92 C116 122.1(4)
C98 C92 C116 120.0(3)
C109 C93 C69 121.5(3)
C109 C93 O12 120.2(3)
C69 C93 O12 118.0(3)
C103 C94 C66 122.0(3)
C107 C95 C74 122.1(4)
C103 C96 C83 121.5(4)
C71 C97 C111 118.4(4)
C71 C97 C114 120.2(3)
C111 C97 C114 121.3(4)
C92 C98 C79 121.8(3)
C109 C100 C82 119.5(3)
C75 C102 C108 119.7(3)
C96 C103 C94 118.4(3)
C96 C103 C118 120.8(4)
C94 C103 C118 120.7(4)
C107 C104 C77 122.1(4)
C104 C107 C95 118.4(3)
C104 C107 C117 121.4(5)
C95 C107 C117 120.2(5)
C84 C108 C102 119.3(3)
C100 C109 C93 119.7(3)
C115 C111 C97 121.4(4)
C115 C113 C89 122.6(5)
C113 C115 C111 118.3(4)
C113 C115 C119 123.7(6)
C111 C115 C119 118.1(5)
C92 C120 C64 122.5(3)

loop_
_geom_bond_atom_site_label_1
_geom_bond_atom_site_label_2
_geom_bond_distance
O1 C14 1.367(3)
O2 C16 1.355(3)
O3 C24 1.369(3)
O4 C52 1.393(3)
O4 C27 1.401(4)
O5 C19 1.371(3)
O6 C54 1.395(3)
O6 C26 1.402(3)
O7 C60 1.349(4)
O8 C51 1.354(3)
N1 C1 1.365(3)
N1 C7 1.380(3)
N2 C2 1.368(3)
N2 C3 1.384(3)
O9 C70 1.354(4)
O10 C69 1.357(3)
N3 C21 1.355(3)
N3 C22 1.394(3)
N4 C4 1.333(3)
N4 C5 1.411(3)
N5 C15 1.338(3)
N5 C18 1.392(3)
N6 C20 1.353(3)
N6 C12 1.401(3)
N7 C9 1.348(4)
N7 C10 1.398(3)
N8 C43 1.340(4)
N8 C17 1.405(3)
O11 C80 1.396(4)
O11 C84 1.402(3)
O12 C76 1.392(4)
O12 C93 1.396(3)
C1 C6 1.388(4)
C1 C13 1.472(4)
C2 C8 1.385(4)
C2 C30 1.462(4)
C3 C28 1.391(4)
C3 C25 1.422(4)
C4 C58 1.444(4)
C4 C42 1.454(4)
C5 C11 1.371(4)
C5 C44 1.446(4)
C6 C32 1.391(4)
C7 C32 1.400(4)
C7 C11 1.428(4)
C8 C28 1.390(4)
C9 C53 1.438(4)
C9 C48 1.450(4)
C10 C33 1.390(4)
C10 C47 1.431(4)
C11 C41 1.502(4)
C12 C39 1.394(4)
C12 C36 1.410(4)
C13 C40 1.396(4)
C13 C14 1.409(4)
C14 C52 1.389(4)
C15 C46 1.430(4)
C15 C35 1.460(4)
C16 C54 1.398(4)
C16 C30 1.400(4)
C17 C25 1.369(4)
C17 C63 1.442(4)
C18 C39 1.391(4)
C18 C38 1.431(4)
C19 C23 1.395(4)
C19 C27 1.398(4)
C20 C37 1.405(4)
C20 C31 1.456(4)
C21 C49 1.402(4)
C21 C23 1.452(4)
C22 C33 1.406(4)
C22 C61 1.413(4)
C23 C55 1.408(4)
C24 C26 1.391(4)
C24 C31 1.406(4)
C25 C29 1.509(4)
C26 C65 1.379(4)
C27 C50 1.373(4)
C29 C64 1.393(4)
C29 C79 1.398(4)
C30 C67 1.405(4)
C31 C34 1.403(4)
C33 C71 1.514(4)
C34 C56 1.369(4)
C35 C69 1.397(4)
C35 C82 1.401(4)
C36 C37 1.372(4)
C38 C46 1.362(4)
C39 C59 1.512(4)
C40 C78 1.374(4)
C41 C66 1.398(4)
C41 C83 1.399(4)
C42 C51 1.405(4)
C42 C62 1.409(4)
C43 C68 1.442(4)
C43 C45 1.459(4)
C44 C58 1.343(4)
C45 C70 1.391(4)
C45 C73 1.412(4)
C47 C53 1.355(4)
C48 C60 1.405(4)
C48 C75 1.405(4)
C49 C61 1.376(4)
C50 C57 1.375(4)
C51 C80 1.398(4)
C52 C90 1.387(4)
C54 C87 1.363(4)
C55 C57 1.374(4)
C56 C65 1.377(4)
C59 C74 1.396(4)
C59 C77 1.398(5)
C60 C84 1.393(4)
C62 C72 1.376(4)
C63 C68 1.334(4)
C64 C120 1.399(4)
C64 C91 1.512(4)
C66 C94 1.400(4)
C66 C99 1.505(5)
C67 C86 1.375(4)
C69 C93 1.391(4)
C70 C76 1.390(4)
C71 C97 1.395(4)
C71 C89 1.395(5)
C72 C81 1.400(4)
C73 C88 1.375(4)
C74 C95 1.418(5)
C74 C101 1.478(5)
C75 C102 1.368(5)
C76 C85 1.383(5)
C77 C104 1.384(4)
C77 C105 1.508(5)
C78 C90 1.382(4)
C79 C98 1.399(4)
C79 C112 1.512(5)
C80 C81 1.357(4)
C82 C100 1.379(4)
C83 C96 1.403(4)
C83 C106 1.507(5)
C84 C108 1.367(5)
C85 C88 1.383(5)
C86 C87 1.389(4)
C89 C113 1.375(5)
C89 C110 1.510(5)
C92 C120 1.381(5)
C92 C98 1.388(5)
C92 C116 1.511(5)
C93 C109 1.383(5)
C94 C103 1.394(5)
C95 C107 1.376(6)
C96 C103 1.381(5)
C97 C111 1.423(6)
C97 C114 1.513(6)
C100 C109 1.373(4)
C102 C108 1.385(4)
C103 C118 1.519(4)
C104 C107 1.370(6)
C107 C117 1.517(5)
C111 C115 1.384(7)
C113 C115 1.347(6)
C115 C119 1.544(6)

loop_
_geom_torsion_atom_site_label_1
_geom_torsion_atom_site_label_2
_geom_torsion_atom_site_label_3
_geom_torsion_atom_site_label_4
_geom_torsion
C7 N1 C1 C6 -0.2(3)
C7 N1 C1 C13 175.5(2)
C3 N2 C2 C8 -1.3(3)
C3 N2 C2 C30 175.7(2)
C2 N2 C3 C28 1.1(3)
C2 N2 C3 C25 -177.6(2)
C5 N4 C4 C58 -1.3(3)
C5 N4 C4 C42 176.4(3)
C4 N4 C5 C11 -178.6(3)
C4 N4 C5 C44 0.9(3)
N1 C1 C6 C32 0.0(3)
C13 C1 C6 C32 -175.5(3)
C1 N1 C7 C32 0.3(3)
C1 N1 C7 C11 -178.5(3)
N2 C2 C8 C28 1.0(3)
C30 C2 C8 C28 -175.9(3)
C10 N7 C9 C53 0.1(3)
C10 N7 C9 C48 178.9(2)
C9 N7 C10 C33 177.2(2)
C9 N7 C10 C47 -0.8(3)
N4 C5 C11 C7 -5.3(5)
C44 C5 C11 C7 175.3(3)
N4 C5 C11 C41 173.0(3)
C44 C5 C11 C41 -6.5(4)
N1 C7 C11 C5 -1.1(4)
C32 C7 C11 C5 -179.6(3)
N1 C7 C11 C41 -179.4(3)
C32 C7 C11 C41 2.1(4)
C20 N6 C12 C39 -177.9(3)
C20 N6 C12 C36 0.6(3)
N1 C1 C13 C40 179.2(3)
C6 C1 C13 C40 -6.1(4)
N1 C1 C13 C14 -4.2(4)
C6 C1 C13 C14 170.5(3)
C40 C13 C14 O1 -176.1(3)
C1 C13 C14 O1 7.3(4)
C40 C13 C14 C52 4.8(4)
C1 C13 C14 C52 -171.7(3)
C18 N5 C15 C46 0.4(3)
C18 N5 C15 C35 -179.6(3)
C43 N8 C17 C25 -179.4(3)
C43 N8 C17 C63 1.2(3)
C15 N5 C18 C39 177.1(3)
C15 N5 C18 C38 -1.0(3)
C12 N6 C20 C37 -0.8(3)
C12 N6 C20 C31 177.0(3)
C22 N3 C21 C49 -0.1(3)
C22 N3 C21 C23 178.9(2)
C21 N3 C22 C33 -178.3(2)
C21 N3 C22 C61 0.1(3)
O5 C19 C23 C55 -178.1(2)
C27 C19 C23 C55 2.6(4)
O5 C19 C23 C21 2.2(4)
C27 C19 C23 C21 -177.1(2)
N3 C21 C23 C19 -13.6(4)
C49 C21 C23 C19 165.3(3)
N3 C21 C23 C55 166.7(2)
C49 C21 C23 C55 -14.4(4)
N8 C17 C25 C3 -3.3(4)
C63 C17 C25 C3 176.0(3)
N8 C17 C25 C29 175.3(2)
C63 C17 C25 C29 -5.3(4)
N2 C3 C25 C17 -3.7(4)
C28 C3 C25 C17 177.9(3)
N2 C3 C25 C29 177.6(2)
C28 C3 C25 C29 -0.8(4)
O3 C24 C26 C65 176.2(3)
C31 C24 C26 C65 -5.7(4)
O3 C24 C26 O6 -1.9(4)
C31 C24 C26 O6 176.1(2)
C54 O6 C26 C65 -0.8(4)
C54 O6 C26 C24 177.2(3)
O5 C19 C27 C50 176.2(2)
C23 C19 C27 C50 -4.5(4)
O5 C19 C27 O4 -2.2(3)
C23 C19 C27 O4 177.0(2)
C52 O4 C27 C50 2.1(4)
C52 O4 C27 C19 -179.5(2)
C2 C8 C28 C3 -0.3(3)
N2 C3 C28 C8 -0.5(3)
C25 C3 C28 C8 178.2(3)
C17 C25 C29 C64 93.8(3)
C3 C25 C29 C64 -87.4(3)
C17 C25 C29 C79 -86.4(3)
C3 C25 C29 C79 92.4(3)
O2 C16 C30 C67 -176.5(2)
C54 C16 C30 C67 4.9(4)
O2 C16 C30 C2 7.7(4)
C54 C16 C30 C2 -171.0(3)
N2 C2 C30 C16 -3.8(4)
C8 C2 C30 C16 172.5(3)
N2 C2 C30 C67 -179.6(2)
C8 C2 C30 C67 -3.3(4)
O3 C24 C31 C34 -177.9(3)
C26 C24 C31 C34 4.0(4)
O3 C24 C31 C20 2.8(4)
C26 C24 C31 C20 -175.4(3)
N6 C20 C31 C34 167.6(3)
C37 C20 C31 C34 -15.0(4)
N6 C20 C31 C24 -13.0(4)
C37 C20 C31 C24 164.4(3)
C1 C6 C32 C7 0.2(3)
N1 C7 C32 C6 -0.3(3)
C11 C7 C32 C6 178.4(3)
N7 C10 C33 C22 -2.7(4)
C47 C10 C33 C22 174.9(3)
N7 C10 C33 C71 178.5(2)
C47 C10 C33 C71 -3.8(4)
N3 C22 C33 C10 -4.4(4)
C61 C22 C33 C10 177.5(3)
N3 C22 C33 C71 174.3(2)
C61 C22 C33 C71 -3.7(4)
C24 C31 C34 C56 -0.3(4)
C20 C31 C34 C56 179.1(3)
N5 C15 C35 C69 -17.2(5)
C46 C15 C35 C69 162.9(3)
N5 C15 C35 C82 161.5(3)
C46 C15 C35 C82 -18.5(5)
C39 C12 C36 C37 178.4(3)
N6 C12 C36 C37 -0.1(3)
C12 C36 C37 C20 -0.4(3)
N6 C20 C37 C36 0.7(3)
C31 C20 C37 C36 -177.0(3)
C39 C18 C38 C46 -176.8(3)
N5 C18 C38 C46 1.2(3)
N5 C18 C39 C12 -3.4(5)
C38 C18 C39 C12 174.4(3)
N5 C18 C39 C59 177.4(3)
C38 C18 C39 C59 -4.9(5)
N6 C12 C39 C18 -6.0(5)
C36 C12 C39 C18 175.9(3)
N6 C12 C39 C59 173.3(3)
C36 C12 C39 C59 -4.8(4)
C14 C13 C40 C78 -0.3(5)
C1 C13 C40 C78 176.4(3)
C5 C11 C41 C66 99.5(3)
C7 C11 C41 C66 -82.0(3)
C5 C11 C41 C83 -81.9(3)
C7 C11 C41 C83 96.5(3)
N4 C4 C42 C51 -9.3(4)
C58 C4 C42 C51 168.0(3)
N4 C4 C42 C62 172.0(3)
C58 C4 C42 C62 -10.7(4)
C17 N8 C43 C68 -1.8(3)
C17 N8 C43 C45 176.1(2)
C11 C5 C44 C58 179.3(3)
N4 C5 C44 C58 -0.2(3)
N8 C43 C45 C70 -8.9(4)
C68 C43 C45 C70 168.6(3)
N8 C43 C45 C73 173.2(2)
C68 C43 C45 C73 -9.2(4)
C18 C38 C46 C15 -1.0(3)
N5 C15 C46 C38 0.4(3)
C35 C15 C46 C38 -179.6(3)
C33 C10 C47 C53 -176.7(3)
N7 C10 C47 C53 1.3(3)
N7 C9 C48 C60 -15.5(4)
C53 C9 C48 C60 163.2(3)
N7 C9 C48 C75 163.8(3)
C53 C9 C48 C75 -17.6(4)
N3 C21 C49 C61 0.1(3)
C23 C21 C49 C61 -178.9(2)
C19 C27 C50 C57 3.2(4)
O4 C27 C50 C57 -178.5(2)
C62 C42 C51 O8 -179.3(3)
C4 C42 C51 O8 1.9(4)
C62 C42 C51 C80 -0.4(4)
C4 C42 C51 C80 -179.2(3)
O1 C14 C52 C90 174.8(3)
C13 C14 C52 C90 -6.2(5)
O1 C14 C52 O4 -2.7(4)
C13 C14 C52 O4 176.4(3)
C27 O4 C52 C90 64.3(4)
C27 O4 C52 C14 -118.2(3)
C10 C47 C53 C9 -1.2(3)
N7 C9 C53 C47 0.7(3)
C48 C9 C53 C47 -178.0(3)
C26 O6 C54 C87 70.6(4)
C26 O6 C54 C16 -112.3(3)
O2 C16 C54 C87 175.0(3)
C30 C16 C54 C87 -6.4(5)
O2 C16 C54 O6 -2.1(4)
C30 C16 C54 O6 176.5(2)
C19 C23 C55 C57 0.5(4)
C21 C23 C55 C57 -179.7(2)
C31 C34 C56 C65 -2.0(4)
C23 C55 C57 C50 -1.9(4)
C27 C50 C57 C55 0.0(4)
C5 C44 C58 C4 -0.5(3)
N4 C4 C58 C44 1.1(3)
C42 C4 C58 C44 -176.4(3)
C18 C39 C59 C74 -91.2(3)
C12 C39 C59 C74 89.5(3)
C18 C39 C59 C77 94.5(3)
C12 C39 C59 C77 -84.9(3)
C75 C48 C60 O7 -179.9(3)
C9 C48 C60 O7 -0.6(4)
C75 C48 C60 C84 0.4(4)
C9 C48 C60 C84 179.8(3)
C21 C49 C61 C22 0.0(3)
N3 C22 C61 C49 -0.1(3)
C33 C22 C61 C49 178.3(3)
C51 C42 C62 C72 1.0(4)
C4 C42 C62 C72 179.7(3)
C25 C17 C63 C68 -179.6(3)
N8 C17 C63 C68 -0.1(3)
C79 C29 C64 C120 -2.4(4)
C25 C29 C64 C120 177.5(3)
C79 C29 C64 C91 174.6(3)
C25 C29 C64 C91 -5.6(4)
C34 C56 C65 C26 0.4(4)
C24 C26 C65 C56 3.5(4)
O6 C26 C65 C56 -178.6(3)
C83 C41 C66 C94 -1.2(4)
C11 C41 C66 C94 177.3(3)
C83 C41 C66 C99 174.9(3)
C11 C41 C66 C99 -6.6(4)
C16 C30 C67 C86 -0.5(4)
C2 C30 C67 C86 175.6(3)
C17 C63 C68 C43 -0.9(3)
N8 C43 C68 C63 1.7(3)
C45 C43 C68 C63 -176.0(3)
C82 C35 C69 O10 -178.6(3)
C15 C35 C69 O10 0.1(5)
C82 C35 C69 C93 0.5(5)
C15 C35 C69 C93 179.2(3)
C73 C45 C70 O9 179.8(2)
C43 C45 C70 O9 1.9(4)
C73 C45 C70 C76 0.4(4)
C43 C45 C70 C76 -177.5(3)
C10 C33 C71 C97 -82.4(4)
C22 C33 C71 C97 98.7(3)
C10 C33 C71 C89 101.2(3)
C22 C33 C71 C89 -77.7(3)
C42 C62 C72 C81 -1.1(5)
C70 C45 C73 C88 1.0(4)
C43 C45 C73 C88 178.9(3)
C77 C59 C74 C95 2.4(4)
C39 C59 C74 C95 -171.9(2)
C77 C59 C74 C101 -179.8(3)
C39 C59 C74 C101 6.0(4)
C60 C48 C75 C102 0.9(5)
C9 C48 C75 C102 -178.4(3)
O9 C70 C76 C85 178.9(3)
C45 C70 C76 C85 -1.7(4)
O9 C70 C76 O12 -0.6(4)
C45 C70 C76 O12 178.8(3)
C93 O12 C76 C85 3.2(5)
C93 O12 C76 C70 -177.3(3)
C74 C59 C77 C104 -1.4(4)
C39 C59 C77 C104 172.9(3)
C74 C59 C77 C105 179.6(3)
C39 C59 C77 C105 -6.1(4)
C13 C40 C78 C90 -3.1(5)
C64 C29 C79 C98 2.4(5)
C25 C29 C79 C98 -177.5(3)
C64 C29 C79 C112 -176.1(3)
C25 C29 C79 C112 4.1(5)
C84 O11 C80 C81 3.6(5)
C84 O11 C80 C51 -175.7(3)
O8 C51 C80 C81 179.0(3)
C42 C51 C80 C81 0.0(5)
O8 C51 C80 O11 -1.7(4)
C42 C51 C80 O11 179.3(3)
O11 C80 C81 C72 -179.4(3)
C51 C80 C81 C72 -0.2(5)
C62 C72 C81 C80 0.7(5)
C69 C35 C82 C100 0.4(5)
C15 C35 C82 C100 -178.3(3)
C66 C41 C83 C96 1.4(4)
C11 C41 C83 C96 -177.2(3)
C66 C41 C83 C106 -177.8(3)
C11 C41 C83 C106 3.7(4)
O7 C60 C84 C108 177.8(3)
C48 C60 C84 C108 -2.6(5)
O7 C60 C84 O11 3.9(4)
C48 C60 C84 O11 -176.4(3)
C80 O11 C84 C108 78.7(4)
C80 O11 C84 C60 -107.3(3)
C70 C76 C85 C88 1.5(4)
O12 C76 C85 C88 -179.1(3)
C30 C67 C86 C87 -2.6(5)
O6 C54 C87 C86 -179.8(3)
C16 C54 C87 C86 3.2(5)
C67 C86 C87 C54 1.3(5)
C45 C73 C88 C85 -1.2(4)
C76 C85 C88 C73 0.0(4)
C97 C71 C89 C113 -1.3(5)
C33 C71 C89 C113 175.2(3)
C97 C71 C89 C110 -179.9(3)
C33 C71 C89 C110 -3.4(5)
C40 C78 C90 C52 1.8(5)
C14 C52 C90 C78 2.8(5)
O4 C52 C90 C78 -179.9(3)
O10 C69 C93 C109 177.3(3)
C35 C69 C93 C109 -1.8(5)
O10 C69 C93 O12 4.4(5)
C35 C69 C93 O12 -174.8(3)
C76 O12 C93 C109 84.7(4)
C76 O12 C93 C69 -102.3(4)
C41 C66 C94 C103 -0.4(5)
C99 C66 C94 C103 -176.6(3)
C59 C74 C95 C107 -1.0(4)
C101 C74 C95 C107 -178.9(3)
C41 C83 C96 C103 0.2(5)
C106 C83 C96 C103 179.3(3)
C89 C71 C97 C111 1.2(5)
C33 C71 C97 C111 -175.2(3)
C89 C71 C97 C114 -179.3(3)
C33 C71 C97 C114 4.3(5)
C120 C92 C98 C79 -0.6(5)
C116 C92 C98 C79 180.0(3)
C29 C79 C98 C92 -0.9(5)
C112 C79 C98 C92 177.6(3)
C35 C82 C100 C109 0.1(6)
C48 C75 C102 C108 -0.1(5)
C83 C96 C103 C94 -1.8(5)
C83 C96 C103 C118 179.6(3)
C66 C94 C103 C96 1.9(5)
C66 C94 C103 C118 -179.5(3)
C59 C77 C104 C107 -1.1(5)
C105 C77 C104 C107 177.9(3)
C77 C104 C107 C95 2.4(5)
C77 C104 C107 C117 -177.8(3)
C74 C95 C107 C104 -1.3(5)
C74 C95 C107 C117 178.9(3)
C60 C84 C108 C102 3.3(6)
O11 C84 C108 C102 177.0(3)
C75 C102 C108 C84 -2.0(6)
C82 C100 C109 C93 -1.4(6)
C69 C93 C109 C100 2.3(6)
O12 C93 C109 C100 175.1(4)
C71 C97 C111 C115 0.0(5)
C114 C97 C111 C115 -179.5(4)
C71 C89 C113 C115 0.1(6)
C110 C89 C113 C115 178.7(4)
C89 C113 C115 C111 1.2(6)
C89 C113 C115 C119 -178.1(4)
C97 C111 C115 C113 -1.3(6)
C97 C111 C115 C119 178.2(4)
C98 C92 C120 C64 0.6(5)
C116 C92 C120 C64 -180.0(3)
C29 C64 C120 C92 0.9(5)
C91 C64 C120 C92 -176.0(3)

loop_
_platon_squeeze_void_nr
_platon_squeeze_void_average_x
_platon_squeeze_void_average_y
_platon_squeeze_void_average_z
_platon_squeeze_void_volume
_platon_squeeze_void_count_electrons
_platon_squeeze_void_content
1 0.000 0.250 0.250 660 167 ' '
2 0.500 0.750 0.250 660 167 ' '
3 0.727 0.476 0.142 12 0 ' '
4 0.227 0.976 0.142 12 0 ' '
5 0.500 0.250 0.250 13 0 ' '
6 1.000 0.750 0.250 13 0 ' '
7 0.500 0.327 0.250 9 0 ' '
8 0.000 0.827 0.250 9 0 ' '
9 0.273 0.476 0.357 12 0 ' '
10 0.773 0.976 0.357 12 0 ' '
11 0.500 0.250 0.750 660 167 ' '
12 0.000 0.750 0.750 660 167 ' '
13 0.227 0.024 0.642 12 0 ' '
14 0.727 0.524 0.642 12 0 ' '
15 0.000 0.250 0.750 13 0 ' '
16 0.500 0.750 0.750 13 0 ' '
17 0.000 0.173 0.750 9 0 ' '
18 0.500 0.673 0.750 9 0 ' '
19 0.773 0.024 0.857 12 0 ' '
20 0.273 0.524 0.857 12 0 ' '
